data_8104731
loop_
_publ_author_name
'He, Qingpeng'
'Liu, Sen'
'Xue, Zechun'

_publ_section_title
;
 The crystal structure of hexakis(1-ethylimidazole-\k1 N)nickel(II)
 dichloride -- 1-ethylimidazole (1/2), C40H64Cl2NiN16
;
_journal_issue 4
_journal_name_full 'Zeitschrift f\"ur Kristallographie - New Crystal Structures'
_journal_page_first 847
_journal_page_last 849
_journal_paper_doi 10.1515/ncrs-2021-0113
_journal_volume 236
_journal_year 2021
_chemical_formula_sum 'C40 H64 Cl2 N16 Ni'
_chemical_formula_weight 898.68
_space_group_crystal_system monoclinic
_space_group_IT_number 14
_space_group_name_Hall '-P 2ybc'
_space_group_name_H-M_alt 'P 1 21/c 1'
_atom_sites_solution_hydrogens geom
_cell_angle_alpha 90
_cell_angle_beta 101.773(3)
_cell_angle_gamma 90
_cell_formula_units_Z 2
_cell_length_a 8.2320(9)
_cell_length_b 16.2902(16)
_cell_length_c 17.3843(17)
_cell_measurement_reflns_used 4675
_cell_measurement_temperature 298(2)
_cell_measurement_theta_max 27.335
_cell_measurement_theta_min 2.482
_cell_volume 2282.2(4)
_computing_cell_refinement 'SMART [1]'
_computing_data_collection 'SMART [1]'
_computing_data_reduction 'SMART [1]'
_computing_molecular_graphics 'XP in SHELXTL [2]'
_computing_structure_refinement 'SHELXL-2018/3 (Sheldrick, 2018) [2]'
_computing_structure_solution 'SHELXL-2018/3 (Sheldrick, 2018) [2]'
_diffrn_ambient_temperature 298(2)
_diffrn_measured_fraction_theta_full 0.995
_diffrn_measured_fraction_theta_max 0.995
_diffrn_measurement_device_type 'Bruker SMART APEX II CCD'
_diffrn_measurement_method 'phi and omega scans'
_diffrn_radiation_type MoK\a
_diffrn_radiation_wavelength 0.71073
_diffrn_reflns_av_R_equivalents 0.0406
_diffrn_reflns_av_unetI/netI 0.0464
_diffrn_reflns_Laue_measured_fraction_full 0.995
_diffrn_reflns_Laue_measured_fraction_max 0.995
_diffrn_reflns_limit_h_max 7
_diffrn_reflns_limit_h_min -9
_diffrn_reflns_limit_k_max 14
_diffrn_reflns_limit_k_min -19
_diffrn_reflns_limit_l_max 20
_diffrn_reflns_limit_l_min -19
_diffrn_reflns_number 11230
_diffrn_reflns_point_group_measured_fraction_full 0.995
_diffrn_reflns_point_group_measured_fraction_max 0.995
_diffrn_reflns_theta_full 25.020
_diffrn_reflns_theta_max 25.020
_diffrn_reflns_theta_min 2.393
_exptl_absorpt_coefficient_mu 0.591
_exptl_absorpt_correction_T_max 0.900
_exptl_absorpt_correction_T_min 0.885
_exptl_absorpt_correction_type multi-scan
_exptl_absorpt_process_details sadabs
_exptl_crystal_colour green
_exptl_crystal_density_diffrn 1.308
_exptl_crystal_description block
_exptl_crystal_F_000 956
_exptl_crystal_size_max 0.210
_exptl_crystal_size_mid 0.200
_exptl_crystal_size_min 0.180
_refine_diff_density_max 0.471
_refine_diff_density_min -0.600
_refine_diff_density_rms 0.052
_refine_ls_extinction_coef .
_refine_ls_extinction_method none
_refine_ls_goodness_of_fit_ref 1.044
_refine_ls_hydrogen_treatment constr
_refine_ls_matrix_type full
_refine_ls_number_parameters 292
_refine_ls_number_reflns 4011
_refine_ls_number_restraints 704
_refine_ls_restrained_S_all 1.036
_refine_ls_R_factor_all 0.0623
_refine_ls_R_factor_gt 0.0448
_refine_ls_shift/su_max 0.001
_refine_ls_shift/su_mean 0.000
_refine_ls_structure_factor_coef Fsqd
_refine_ls_weighting_details 'w=1/[\s^2^(Fo^2^)+(0.0519P)^2^+1.2959P] where P=(Fo^2^+2Fc^2^)/3'
_refine_ls_weighting_scheme calc
_refine_ls_wR_factor_gt 0.1102
_refine_ls_wR_factor_ref 0.1181
_reflns_Friedel_coverage 0.000
_reflns_Friedel_fraction_full .
_reflns_Friedel_fraction_max .
_reflns_number_gt 3098
_reflns_number_total 4011
_reflns_threshold_expression 'I > 2\s(I)'
_cod_data_source_file suppl_j_ncrs-2021-0113_suppl.cif
_cod_data_source_block 210312c
_cod_original_sg_symbol_H-M 'P 21/c'
_cod_database_code 8104731
_shelx_space_group_comment
;
The symmetry employed for this shelxl refinement is uniquely defined
by the following loop, which should always be used as a source of
symmetry information in preference to the above space-group names.
They are only intended as comments.
;
_shelx_estimated_absorpt_t_min 0.886
_shelx_estimated_absorpt_t_max 0.901

loop_
_space_group_symop_operation_xyz
'x, y, z'
'-x, y+1/2, -z+1/2'
'-x, -y, -z'
'x, -y-1/2, z-1/2'

loop_
_atom_site_label
_atom_site_type_symbol
_atom_site_fract_x
_atom_site_fract_y
_atom_site_fract_z
_atom_site_U_iso_or_equiv
_atom_site_adp_type
_atom_site_occupancy
_atom_site_site_symmetry_order
_atom_site_calc_flag
_atom_site_refinement_flags_posn
_atom_site_refinement_flags_adp
_atom_site_refinement_flags_occupancy
_atom_site_disorder_assembly
_atom_site_disorder_group
Ni1 Ni 0.500000 0.500000 0.500000 0.03136(15) Uani 1 2 d S U P . .
N1 N 0.2053(3) 0.29588(15) 0.54248(15) 0.0470(6) Uani 1 1 d . U . . .
N2 N 0.3789(3) 0.39457(13) 0.53303(12) 0.0362(5) Uani 1 1 d . U . . .
N3 N 0.8888(3) 0.47453(16) 0.70334(14) 0.0463(6) Uani 1 1 d . U . . .
N4 N 0.7024(3) 0.47330(14) 0.59449(13) 0.0366(5) Uani 1 1 d . U . . .
N5 N 0.3719(3) 0.56810(14) 0.57269(13) 0.0371(5) Uani 1 1 d . U . . .
N6 N 0.2934(3) 0.66329(15) 0.64528(15) 0.0506(7) Uani 1 1 d . U . . .
N7 N 0.5281(4) 0.4166(2) 0.9152(2) 0.0842(10) Uani 1 1 d . U . . .
N8 N 0.6889(5) 0.3902(3) 1.0279(2) 0.0995(12) Uani 1 1 d . U . . .
Cl1 Cl 0.17660(11) 0.22856(5) 0.79457(5) 0.0570(2) Uani 1 1 d . U . . .
C1 C 0.2666(4) 0.34578(17) 0.49480(17) 0.0411(7) Uani 1 1 d . U . . .
H1 H 0.232647 0.345625 0.440387 0.049 Uiso 1 1 calc R U . . .
C2 C 0.2830(4) 0.3140(2) 0.61627(18) 0.0516(8) Uani 1 1 d . U . . .
H2 H 0.266012 0.289495 0.662327 0.062 Uiso 1 1 calc R U . . .
C3 C 0.3897(4) 0.37438(19) 0.60995(17) 0.0475(7) Uani 1 1 d . U . . .
H3 H 0.461041 0.399009 0.652007 0.057 Uiso 1 1 calc R U . . .
C4 C 0.0749(5) 0.2346(2) 0.5180(3) 0.0735(11) Uani 1 1 d . U . . .
H4A H -0.026658 0.253547 0.532328 0.088 Uiso 1 1 calc R U . . .
H4B H 0.053943 0.228931 0.461314 0.088 Uiso 1 1 calc R U . . .
C5 C 0.1194(6) 0.1549(3) 0.5540(3) 0.1102(17) Uani 1 1 d . U . . .
H5A H 0.221588 0.136634 0.541223 0.165 Uiso 1 1 calc R U . . .
H5B H 0.033154 0.116055 0.534405 0.165 Uiso 1 1 calc R U . . .
H5C H 0.132738 0.159455 0.609958 0.165 Uiso 1 1 calc R U . . .
C6 C 0.2123(4) 0.55357(19) 0.58118(17) 0.0459(7) Uani 1 1 d . U . . .
H6 H 0.147315 0.509417 0.559350 0.055 Uiso 1 1 calc R U . . .
C7 C 0.4154(4) 0.63492(18) 0.61263(17) 0.0441(7) Uani 1 1 d . U . . .
H7 H 0.518776 0.659785 0.617747 0.053 Uiso 1 1 calc R U . . .
C8 C 0.1642(4) 0.6119(2) 0.62524(18) 0.0503(8) Uani 1 1 d . U . . .
H8 H 0.061430 0.616291 0.639337 0.060 Uiso 1 1 calc R U . . .
C9 C 0.3041(6) 0.7350(2) 0.6977(3) 0.0834(12) Uani 1 1 d . U . . .
H9A H 0.397467 0.768702 0.691075 0.100 Uiso 1 1 calc R U . . .
H9B H 0.204209 0.767630 0.682394 0.100 Uiso 1 1 calc R U . . .
C10 C 0.3234(8) 0.7134(4) 0.7774(3) 0.136(2) Uani 1 1 d . U . . .
H10A H 0.226720 0.684251 0.785257 0.204 Uiso 1 1 calc R U . . .
H10B H 0.337137 0.762237 0.809024 0.204 Uiso 1 1 calc R U . . .
H10C H 0.419380 0.679065 0.792390 0.204 Uiso 1 1 calc R U . . .
C11 C 0.7871(4) 0.40103(19) 0.60245(18) 0.0517(8) Uani 1 1 d . U . . .
H11 H 0.768481 0.357902 0.566676 0.062 Uiso 1 1 calc R U . . .
C12 C 0.7687(4) 0.51571(17) 0.65639(16) 0.0404(7) Uani 1 1 d . U . . .
H12 H 0.735857 0.568554 0.666555 0.048 Uiso 1 1 calc R U . . .
C13 C 0.9005(4) 0.4013(2) 0.66907(19) 0.0552(8) Uani 1 1 d . U . . .
H13 H 0.973658 0.359023 0.688213 0.066 Uiso 1 1 calc R U . . .
C14 C 0.9922(5) 0.5058(2) 0.7755(2) 0.0713(11) Uani 1 1 d . U . . .
H14A H 0.950665 0.559091 0.787233 0.086 Uiso 1 1 calc R U . . .
H14B H 1.104413 0.513318 0.767324 0.086 Uiso 1 1 calc R U . . .
C15 C 0.9964(6) 0.4509(3) 0.8434(2) 0.0885(13) Uani 1 1 d . U . . .
H15A H 0.885740 0.443109 0.851776 0.133 Uiso 1 1 calc R U . . .
H15B H 1.063969 0.474946 0.889384 0.133 Uiso 1 1 calc R U . . .
H15C H 1.042250 0.398763 0.833116 0.133 Uiso 1 1 calc R U . . .
C16 C 0.4792(6) 0.3453(3) 0.9393(3) 0.0846(12) Uani 1 1 d . U . . .
H16 H 0.392411 0.312895 0.913079 0.102 Uiso 1 1 calc R U . . .
C17 C 0.5758(7) 0.3295(3) 1.0066(3) 0.0883(12) Uani 1 1 d . U . . .
H17 H 0.568406 0.282651 1.036289 0.106 Uiso 1 1 calc R U . . .
C18 C 0.6547(6) 0.4417(3) 0.9709(3) 0.1005(14) Uani 1 1 d . U . . .
H18 H 0.711451 0.490681 0.968728 0.121 Uiso 1 1 calc R U . . .
C19 C 0.4674(18) 0.4329(7) 0.8142(9) 0.099(3) Uani 0.453(11) 1 d D U P A 1
H19A H 0.536765 0.403915 0.784286 0.118 Uiso 0.453(11) 1 calc R U P A 1
H19B H 0.351506 0.419913 0.794191 0.118 Uiso 0.453(11) 1 calc R U P A 1
C20 C 0.500(2) 0.5226(7) 0.8181(12) 0.131(5) Uani 0.453(11) 1 d D U P A 1
H20A H 0.611942 0.532510 0.844907 0.197 Uiso 0.453(11) 1 calc R U P A 1
H20B H 0.424826 0.548762 0.846220 0.197 Uiso 0.453(11) 1 calc R U P A 1
H20C H 0.483002 0.544571 0.765880 0.197 Uiso 0.453(11) 1 calc R U P A 1
C19' C 0.4373(12) 0.4659(8) 0.8567(6) 0.097(3) Uani 0.547(11) 1 d D U P A 2
H19C H 0.411254 0.516884 0.880361 0.116 Uiso 0.547(11) 1 calc R U P A 2
H19D H 0.333138 0.438620 0.835292 0.116 Uiso 0.547(11) 1 calc R U P A 2
C20' C 0.5187(17) 0.4855(10) 0.7923(6) 0.109(4) Uani 0.547(11) 1 d D U P A 2
H20D H 0.590027 0.532066 0.806259 0.163 Uiso 0.547(11) 1 calc R U P A 2
H20E H 0.436598 0.497956 0.746141 0.163 Uiso 0.547(11) 1 calc R U P A 2
H20F H 0.583483 0.439251 0.781999 0.163 Uiso 0.547(11) 1 calc R U P A 2

loop_
_atom_site_aniso_label
_atom_site_aniso_U_11
_atom_site_aniso_U_22
_atom_site_aniso_U_33
_atom_site_aniso_U_23
_atom_site_aniso_U_13
_atom_site_aniso_U_12
Ni1 0.0331(3) 0.0322(3) 0.0290(3) -0.0008(2) 0.00675(18) -0.0003(2)
N1 0.0438(14) 0.0424(14) 0.0553(16) 0.0080(12) 0.0115(12) -0.0070(11)
N2 0.0400(13) 0.0370(12) 0.0319(12) 0.0003(10) 0.0080(10) -0.0017(10)
N3 0.0407(14) 0.0513(15) 0.0430(14) 0.0053(11) -0.0003(11) -0.0009(11)
N4 0.0362(12) 0.0383(12) 0.0349(12) 0.0027(10) 0.0059(10) 0.0022(10)
N5 0.0362(12) 0.0416(13) 0.0347(12) -0.0019(10) 0.0103(10) 0.0002(10)
N6 0.0607(17) 0.0433(14) 0.0551(16) -0.0060(12) 0.0285(13) 0.0065(13)
N7 0.070(2) 0.099(3) 0.081(2) 0.020(2) 0.0101(18) 0.0042(19)
N8 0.085(3) 0.133(3) 0.075(2) 0.009(2) 0.006(2) -0.001(3)
Cl1 0.0596(5) 0.0599(5) 0.0509(5) 0.0148(4) 0.0102(4) 0.0017(4)
C1 0.0439(16) 0.0415(16) 0.0384(15) 0.0019(12) 0.0095(13) -0.0035(13)
C2 0.0586(19) 0.0557(19) 0.0428(17) 0.0118(14) 0.0161(15) -0.0028(16)
C3 0.0545(18) 0.0519(17) 0.0365(15) 0.0030(13) 0.0099(13) -0.0069(14)
C4 0.063(2) 0.063(2) 0.091(3) 0.012(2) 0.008(2) -0.0221(19)
C5 0.105(4) 0.065(3) 0.156(5) 0.012(3) 0.015(3) -0.031(3)
C6 0.0366(16) 0.0545(18) 0.0467(17) -0.0059(14) 0.0087(13) -0.0046(13)
C7 0.0436(16) 0.0444(16) 0.0475(17) -0.0042(13) 0.0167(13) -0.0012(13)
C8 0.0426(17) 0.0607(19) 0.0518(18) 0.0024(15) 0.0196(14) 0.0083(15)
C9 0.107(3) 0.059(2) 0.099(3) -0.030(2) 0.056(3) -0.001(2)
C10 0.173(6) 0.131(5) 0.091(4) -0.062(4) -0.003(4) 0.008(4)
C11 0.0590(19) 0.0477(17) 0.0463(17) -0.0004(14) 0.0056(14) 0.0175(15)
C12 0.0414(16) 0.0373(15) 0.0402(15) 0.0030(12) 0.0030(12) -0.0001(12)
C13 0.0505(19) 0.060(2) 0.0525(19) 0.0101(16) 0.0035(15) 0.0215(16)
C14 0.068(2) 0.073(2) 0.059(2) 0.0044(18) -0.0198(18) -0.0089(19)
C15 0.099(3) 0.110(3) 0.047(2) 0.008(2) -0.005(2) -0.001(3)
C16 0.090(3) 0.087(3) 0.078(3) -0.003(2) 0.020(2) -0.015(2)
C17 0.106(3) 0.080(3) 0.080(3) 0.007(2) 0.024(3) 0.000(3)
C18 0.091(3) 0.101(3) 0.109(4) 0.005(3) 0.020(3) -0.025(3)
C19 0.101(6) 0.095(6) 0.101(7) -0.005(6) 0.022(6) 0.002(5)
C20 0.137(10) 0.125(10) 0.138(11) -0.010(9) 0.042(9) 0.037(9)
C19' 0.097(5) 0.115(6) 0.082(5) 0.025(5) 0.029(4) 0.033(5)
C20' 0.139(8) 0.120(9) 0.071(6) 0.014(6) 0.032(6) 0.028(7)

loop_
_atom_type_symbol
_atom_type_description
_atom_type_scat_dispersion_real
_atom_type_scat_dispersion_imag
_atom_type_scat_source
C C 0.0033 0.0016 'International Tables Vol C Tables 4.2.6.8 and 6.1.1.4'
H H 0.0000 0.0000 'International Tables Vol C Tables 4.2.6.8 and 6.1.1.4'
N N 0.0061 0.0033 'International Tables Vol C Tables 4.2.6.8 and 6.1.1.4'
Cl Cl 0.1484 0.1585 'International Tables Vol C Tables 4.2.6.8 and 6.1.1.4'
Ni Ni 0.3393 1.1124 'International Tables Vol C Tables 4.2.6.8 and 6.1.1.4'

loop_
_geom_angle_atom_site_label_1
_geom_angle_atom_site_label_2
_geom_angle_atom_site_label_3
_geom_angle
_geom_angle_site_symmetry_1
_geom_angle_site_symmetry_3
N5 Ni1 N5 180.00(9) . 3_666
N5 Ni1 N2 93.22(8) . 3_666
N5 Ni1 N2 86.78(8) 3_666 3_666
N5 Ni1 N2 86.78(8) . .
N5 Ni1 N2 93.22(8) 3_666 .
N2 Ni1 N2 180.0 3_666 .
N5 Ni1 N4 86.95(8) . 3_666
N5 Ni1 N4 93.05(8) 3_666 3_666
N2 Ni1 N4 87.88(8) 3_666 3_666
N2 Ni1 N4 92.13(8) . 3_666
N5 Ni1 N4 93.05(8) . .
N5 Ni1 N4 86.95(8) 3_666 .
N2 Ni1 N4 92.12(8) 3_666 .
N2 Ni1 N4 87.87(8) . .
N4 Ni1 N4 180.0 3_666 .
C1 N1 C2 107.1(2) . .
C1 N1 C4 125.7(3) . .
C2 N1 C4 127.2(3) . .
C1 N2 C3 104.6(2) . .
C1 N2 Ni1 133.09(19) . .
C3 N2 Ni1 121.36(19) . .
C12 N3 C13 106.7(3) . .
C12 N3 C14 125.7(3) . .
C13 N3 C14 127.5(3) . .
C12 N4 C11 104.8(2) . .
C12 N4 Ni1 131.20(19) . .
C11 N4 Ni1 123.94(19) . .
C7 N5 C6 104.6(2) . .
C7 N5 Ni1 129.79(19) . .
C6 N5 Ni1 125.33(19) . .
C7 N6 C8 107.4(3) . .
C7 N6 C9 125.7(3) . .
C8 N6 C9 126.8(3) . .
C16 N7 C18 106.4(4) . .
C16 N7 C19' 125.9(7) . .
C18 N7 C19' 125.3(7) . .
C16 N7 C19 114.2(5) . .
C18 N7 C19 134.8(6) . .
C18 N8 C17 103.6(4) . .
N2 C1 N1 112.1(3) . .
N2 C1 H1 123.9 . .
N1 C1 H1 123.9 . .
C3 C2 N1 106.0(3) . .
C3 C2 H2 127.0 . .
N1 C2 H2 127.0 . .
C2 C3 N2 110.2(3) . .
C2 C3 H3 124.9 . .
N2 C3 H3 124.9 . .
C5 C4 N1 112.2(3) . .
C5 C4 H4A 109.2 . .
N1 C4 H4A 109.2 . .
C5 C4 H4B 109.2 . .
N1 C4 H4B 109.2 . .
H4A C4 H4B 107.9 . .
C4 C5 H5A 109.5 . .
C4 C5 H5B 109.5 . .
H5A C5 H5B 109.5 . .
C4 C5 H5C 109.5 . .
H5A C5 H5C 109.5 . .
H5B C5 H5C 109.5 . .
C8 C6 N5 110.0(3) . .
C8 C6 H6 125.0 . .
N5 C6 H6 125.0 . .
N5 C7 N6 111.6(3) . .
N5 C7 H7 124.2 . .
N6 C7 H7 124.2 . .
C6 C8 N6 106.3(3) . .
C6 C8 H8 126.8 . .
N6 C8 H8 126.8 . .
C10 C9 N6 113.1(4) . .
C10 C9 H9A 109.0 . .
N6 C9 H9A 109.0 . .
C10 C9 H9B 109.0 . .
N6 C9 H9B 109.0 . .
H9A C9 H9B 107.8 . .
C9 C10 H10A 109.5 . .
C9 C10 H10B 109.5 . .
H10A C10 H10B 109.5 . .
C9 C10 H10C 109.5 . .
H10A C10 H10C 109.5 . .
H10B C10 H10C 109.5 . .
C13 C11 N4 109.9(3) . .
C13 C11 H11 125.1 . .
N4 C11 H11 125.1 . .
N4 C12 N3 112.0(3) . .
N4 C12 H12 124.0 . .
N3 C12 H12 124.0 . .
C11 C13 N3 106.7(3) . .
C11 C13 H13 126.7 . .
N3 C13 H13 126.7 . .
N3 C14 C15 113.0(3) . .
N3 C14 H14A 109.0 . .
C15 C14 H14A 109.0 . .
N3 C14 H14B 109.0 . .
C15 C14 H14B 109.0 . .
H14A C14 H14B 107.8 . .
C14 C15 H15A 109.5 . .
C14 C15 H15B 109.5 . .
H15A C15 H15B 109.5 . .
C14 C15 H15C 109.5 . .
H15A C15 H15C 109.5 . .
H15B C15 H15C 109.5 . .
C17 C16 N7 106.8(4) . .
C17 C16 H16 126.6 . .
N7 C16 H16 126.6 . .
C16 C17 N8 111.1(4) . .
C16 C17 H17 124.4 . .
N8 C17 H17 124.4 . .
N8 C18 N7 112.1(5) . .
N8 C18 H18 124.0 . .
N7 C18 H18 124.0 . .
C20 C19 N7 95.3(12) . .
C20 C19 H19A 112.7 . .
N7 C19 H19A 112.7 . .
C20 C19 H19B 112.7 . .
N7 C19 H19B 112.7 . .
H19A C19 H19B 110.2 . .
C19 C20 H20A 109.5 . .
C19 C20 H20B 109.5 . .
H20A C20 H20B 109.5 . .
C19 C20 H20C 109.5 . .
H20A C20 H20C 109.5 . .
H20B C20 H20C 109.5 . .
N7 C19' C20' 115.3(9) . .
N7 C19' H19C 108.5 . .
C20' C19' H19C 108.5 . .
N7 C19' H19D 108.5 . .
C20' C19' H19D 108.5 . .
H19C C19' H19D 107.5 . .
C19' C20' H20D 109.5 . .
C19' C20' H20E 109.5 . .
H20D C20' H20E 109.5 . .
C19' C20' H20F 109.5 . .
H20D C20' H20F 109.5 . .
H20E C20' H20F 109.5 . .

loop_
_geom_bond_atom_site_label_1
_geom_bond_atom_site_label_2
_geom_bond_distance
_geom_bond_site_symmetry_2
Ni1 N5 2.118(2) .
Ni1 N5 2.118(2) 3_666
Ni1 N2 2.123(2) 3_666
Ni1 N2 2.123(2) .
Ni1 N4 2.132(2) 3_666
Ni1 N4 2.132(2) .
N1 C1 1.331(4) .
N1 C2 1.344(4) .
N1 C4 1.464(4) .
N2 C1 1.295(4) .
N2 C3 1.362(3) .
N3 C12 1.328(4) .
N3 C13 1.346(4) .
N3 C14 1.456(4) .
N4 C12 1.301(4) .
N4 C11 1.361(4) .
N5 C7 1.302(4) .
N5 C6 1.372(3) .
N6 C7 1.333(4) .
N6 C8 1.342(4) .
N6 C9 1.473(4) .
N7 C16 1.324(5) .
N7 C18 1.333(6) .
N7 C19' 1.390(9) .
N7 C19 1.746(16) .
N8 C18 1.284(6) .
N8 C17 1.357(6) .
C1 H1 0.9300 .
C2 C3 1.339(4) .
C2 H2 0.9300 .
C3 H3 0.9300 .
C4 C5 1.455(6) .
C4 H4A 0.9700 .
C4 H4B 0.9700 .
C5 H5A 0.9600 .
C5 H5B 0.9600 .
C5 H5C 0.9600 .
C6 C8 1.331(4) .
C6 H6 0.9300 .
C7 H7 0.9300 .
C8 H8 0.9300 .
C9 C10 1.408(7) .
C9 H9A 0.9700 .
C9 H9B 0.9700 .
C10 H10A 0.9600 .
C10 H10B 0.9600 .
C10 H10C 0.9600 .
C11 C13 1.331(4) .
C11 H11 0.9300 .
C12 H12 0.9300 .
C13 H13 0.9300 .
C14 C15 1.477(5) .
C14 H14A 0.9700 .
C14 H14B 0.9700 .
C15 H15A 0.9600 .
C15 H15B 0.9600 .
C15 H15C 0.9600 .
C16 C17 1.299(6) .
C16 H16 0.9300 .
C17 H17 0.9300 .
C18 H18 0.9300 .
C19 C20 1.484(9) .
C19 H19A 0.9700 .
C19 H19B 0.9700 .
C20 H20A 0.9600 .
C20 H20B 0.9600 .
C20 H20C 0.9600 .
C19' C20' 1.452(8) .
C19' H19C 0.9700 .
C19' H19D 0.9700 .
C20' H20D 0.9600 .
C20' H20E 0.9600 .
C20' H20F 0.9600 .
